data_2016893
loop_
_publ_author_name
'Van Meervelt, L.'

_publ_section_title
;
 Structure of 4-(9-phenanthryl)-<i>N</i>,<i>N</i>-dimethylaniline
;
_journal_issue 3
_journal_name_full 'Acta Crystallographica Section C'
_journal_page_first 593
_journal_page_last 595
_journal_paper_doi 10.1107/S0108270192010059
_journal_volume 49
_journal_year 1993
_chemical_formula_sum 'C22 H19 N'
_chemical_formula_weight 297.4
_space_group_IT_number 2
_space_group_name_Hall '-P 1'
_space_group_name_H-M_alt 'P -1'
_symmetry_cell_setting triclinic
_symmetry_space_group_name_Hall '-P 1'
_symmetry_space_group_name_H-M 'P -1'
_atom_type_scat_source IntTabIV
_cell_angle_alpha 67.50(2)
_cell_angle_beta 79.84(2)
_cell_angle_gamma 86.26(2)
_cell_formula_units_Z 2
_cell_length_a 8.583(2)
_cell_length_b 10.076(2)
_cell_length_c 10.149(2)
_cell_measurement_reflns_used 29
_cell_measurement_temperature 289
_cell_measurement_theta_max 15
_cell_measurement_theta_min 5
_cell_volume 798.2(3)
_diffrn_measurement_device 'Siemens P4-PC'
_diffrn_measurement_method \q-2\q
_diffrn_radiation_type CuK\a
_diffrn_radiation_wavelength 1.54178
_diffrn_reflns_av_R_equivalents 0.0096
_diffrn_reflns_limit_h_max 8
_diffrn_reflns_limit_h_min 0
_diffrn_reflns_limit_k_max 10
_diffrn_reflns_limit_k_min -10
_diffrn_reflns_limit_l_max 10
_diffrn_reflns_limit_l_min -9
_diffrn_reflns_number 1822
_diffrn_reflns_theta_max 50.45
_diffrn_standards_decay_% 1.5
_diffrn_standards_interval_count 50
_diffrn_standards_number 2
_exptl_absorpt_coefficient_mu 0.509
_exptl_absorpt_correction_type none
_exptl_crystal_colour Transparent
_exptl_crystal_density_diffrn 1.237
_exptl_crystal_description Parallelepiped
_exptl_crystal_size_max 0.4
_exptl_crystal_size_mid 0.3
_exptl_crystal_size_min 0.1
_refine_diff_density_max 0.14
_refine_diff_density_min -0.13
_refine_ls_goodness_of_fit_obs 0.46
_refine_ls_hydrogen_treatment refall_except_methyl_H_atoms
_refine_ls_number_parameters 266
_refine_ls_number_reflns 1367
_refine_ls_R_factor_obs 4.0%
_refine_ls_shift/esd_max 0.064
_refine_ls_structure_factor_coef F
_refine_ls_weighting_scheme unit
_refine_ls_wR_factor_obs 3.5%
_reflns_number_observed 1367
_reflns_number_total 1678
_reflns_observed_criterion F>4\s(F)
_cod_data_source_file li1026.cif
_cod_data_source_block li1026_structure_1_of_1
_cod_database_code 2016893

loop_
_space_group_symop_id
_space_group_symop_operation_xyz
1 x,y,z
2 -x,-y,-z

loop_
_atom_site_label
_atom_site_fract_x
_atom_site_fract_y
_atom_site_fract_z
_atom_site_U_iso_or_equiv
C(1) .6097(4) .0792(3) 1.0969(4) .056(2)
C(2) .7312(4) -.0148(4) 1.0860(4) .064(2)
C(3) .8314(4) -.0584(4) 1.1869(4) .066(2)
C(4) .8109(4) -.0097(3) 1.2982(4) .062(2)
C(5) .6887(3) .0855(3) 1.3131(3) .0470(10)
C(6) .6612(3) .1375(3) 1.4292(3) .0510(10)
C(7) .7629(4) .1016(4) 1.5347(3) .064(2)
C(8) .7335(5) .1514(4) 1.6446(4) .073(2)
C(9) .6045(5) .2402(4) 1.6550(4) .074(2)
C(10) .5051(4) .2769(4) 1.5555(3) .061(2)
C(11) .5324(3) .2269(3) 1.4414(3) .0540(10)
C(12) .4302(4) .2679(3) 1.3348(3) .0550(10)
C(13) .4546(3) .2265(3) 1.2204(3) .0490(10)
C(14) .5850(3) .1316(3) 1.2072(3) .0500(10)
C(15) .3447(3) .2778(3) 1.1111(3) .0470(10)
C(16) .3956(4) .3642(3) .9689(3) .052(2)
C(17) .2942(4) .4156(3) .8685(3) .054(2)
C(18) .1326(3) .3791(3) .9084(3) .0490(10)
C(19) .0805(4) .2946(3) 1.0520(3) .053(2)
C(20) .1840(4) .2455(3) 1.1504(4) .0530(10)
N(1) .0318(3) .4249(3) .8072(3) .0620(10)
C(21) .0814(5) .5286(5) .6659(4) .091(2)
C(22) -.1350(4) .3883(4) .8532(4) .071(2)
H(1) .541(3) .107(3) 1.030(3) .056(9)
H(2) .746(3) -.051(3) 1.005(3) .074(10)
H(3) .918(3) -.128(3) 1.192(3) .053(8)
H(4) .879(3) -.054(3) 1.381(3) .059(8)
H(7) .861(4) .031(3) 1.524(3) .088(11)
H(8) .808(4) .124(4) 1.719(4) .103(12)
H(9) .576(4) .275(3) 1.739(3) .082(10)
H(10) .405(4) .338(3) 1.553(3) .073(10)
H(12) .342(3) .330(2) 1.353(2) .027(6)
H(16) .502(3) .392(3) .936(3) .052(8)
H(17) .335(3) .480(3) .771(3) .049(8)
H(19) -.026(3) .267(3) 1.084(3) .059(9)
H(20) .141(3) .188(3) 1.249(3) .045(8)
H(21A) -.0033 .5474 .6108 .105(12)
H(21B) .1710 .4918 .6191 .130(18)
H(21C) .1107 .6160 .6722 .18(3)
H(22A) -.1890 .4274 .7714 .099(12)
H(22B) -.1795 .4276 .9241 .108(15)
H(22C) -.1470 .2857 .8946 .089(12)

loop_
_geom_angle_atom_site_label_1
_geom_angle_atom_site_label_2
_geom_angle_atom_site_label_3
_geom_angle
_geom_angle_publ_flag
C(2) C(1) C(14) 121.9(3) yes
C(2) C(3) C(4) 120.6(3) yes
C(4) C(5) C(6) 123.5(3) yes
C(6) C(5) C(14) 118.8(3) yes
C(5) C(6) C(11) 120.5(3) yes
C(6) C(7) C(8) 121.0(3) yes
C(8) C(9) C(10) 119.8(4) yes
C(6) C(11) C(10) 120.4(3) yes
C(10) C(11) C(12) 120.8(3) yes
C(12) C(13) C(14) 119.3(3) yes
C(14) C(13) C(15) 121.1(3) yes
C(1) C(14) C(13) 121.5(3) yes
C(13) C(15) C(16) 122.1(3) yes
C(16) C(15) C(20) 116.5(3) yes
C(16) C(17) C(18) 120.5(3) yes
C(17) C(18) N(1) 120.9(2) yes
C(18) C(19) C(20) 121.2(3) yes
C(18) N(1) C(21) 121.1(3) yes
C(21) N(1) C(22) 118.5(3) yes
C(1) C(2) C(3) 119.5(4) yes
C(3) C(4) C(5) 121.6(3) yes
C(4) C(5) C(14) 117.7(3) yes
C(5) C(6) C(7) 122.1(3) yes
C(7) C(6) C(11) 117.5(3) yes
C(7) C(8) C(9) 120.7(4) yes
C(9) C(10) C(11) 120.6(3) yes
C(6) C(11) C(12) 118.8(3) yes
C(11) C(12) C(13) 122.9(3) yes
C(12) C(13) C(15) 119.6(3) yes
C(1) C(14) C(5) 118.7(3) yes
C(5) C(14) C(13) 119.7(3) yes
C(13) C(15) C(20) 121.3(2) yes
C(15) C(16) C(17) 122.5(3) yes
C(17) C(18) C(19) 117.1(3) yes
C(19) C(18) N(1) 122.0(3) yes
C(15) C(20) C(19) 122.1(3) yes
C(18) N(1) C(22) 119.3(2) yes

loop_
_geom_bond_atom_site_label_1
_geom_bond_atom_site_label_2
_geom_bond_distance
_geom_bond_publ_flag
C(1) C(2) 1.381(5) yes
C(2) C(3) 1.378(6) yes
C(4) C(5) 1.402(4) yes
C(5) C(14) 1.437(4) yes
C(6) C(11) 1.399(4) yes
C(8) C(9) 1.393(6) yes
C(10) C(11) 1.409(5) yes
C(12) C(13) 1.356(5) yes
C(13) C(15) 1.501(4) yes
C(15) C(20) 1.391(4) yes
C(17) C(18) 1.406(4) yes
C(18) N(1) 1.384(4) yes
N(1) C(21) 1.424(4) yes
C(1) C(14) 1.390(5) yes
C(3) C(4) 1.375(6) yes
C(5) C(6) 1.442(5) yes
C(6) C(7) 1.425(5) yes
C(7) C(8) 1.368(6) yes
C(9) C(10) 1.365(6) yes
C(11) C(12) 1.434(5) yes
C(13) C(14) 1.446(4) yes
C(15) C(16) 1.377(4) yes
C(16) C(17) 1.383(5) yes
C(18) C(19) 1.385(4) yes
C(19) C(20) 1.381(5) yes
N(1) C(22) 1.451(4) yes
